data_4505631
loop_
_publ_author_name
'Zai, Shaobo'
'Gao, Haiyang'
'Huang, Zengfang'
'Hu, Haibin'
'Wu, Han'
'Wu, Qing'

_publ_section_title
;
 Substituent Effects of Pyridine-amine Nickel Catalyst Precursors on
 Ethylene Polymerization
;
_journal_issue 3
_journal_name_full 'ACS Catalysis'
_journal_page_first 433
_journal_paper_doi 10.1021/cs200593c
_journal_volume 2
_journal_year 2012
_chemical_formula_sum 'C48 H56 Br4 N4 Ni2'
_chemical_formula_weight 1126.03
_chemical_name_systematic
;
 ?
;
_space_group_IT_number 14
_symmetry_cell_setting monoclinic
_symmetry_space_group_name_Hall '-P 2yn'
_symmetry_space_group_name_H-M 'P 1 21/n 1'
_atom_sites_solution_hydrogens geom
_atom_sites_solution_primary direct
_atom_sites_solution_secondary difmap
_audit_creation_method SHELXL-97
_cell_angle_alpha 90.00
_cell_angle_beta 110.777(2)
_cell_angle_gamma 90.00
_cell_formula_units_Z 2
_cell_length_a 14.0495(19)
_cell_length_b 9.9391(14)
_cell_length_c 17.681(2)
_cell_measurement_reflns_used 25
_cell_measurement_temperature 173(2)
_cell_measurement_theta_max 18
_cell_measurement_theta_min 12
_cell_volume 2308.4(5)
_computing_cell_refinement 'Nonius CAD4 software'
_computing_data_collection 'Nonius CAD4 software'
_computing_data_reduction 'XCAD (P.McArdle, 2000)'
_computing_molecular_graphics 'ORTEX (P.McArdle, 1995)'
_computing_publication_material 'SHELXL-97/2 (Sheldrick,1997)'
_computing_structure_refinement 'SHELXL-97 (Sheldrick, 1997)'
_computing_structure_solution 'SHELXS-97 (Sheldrick, 1990)'
_diffrn_ambient_temperature 173(2)
_diffrn_measured_fraction_theta_full 0.986
_diffrn_measured_fraction_theta_max 0.986
_diffrn_measurement_device_type '4-circle diffractometer'
_diffrn_measurement_method 'scintillation counter'
_diffrn_radiation_monochromator graphite
_diffrn_radiation_source 'fine-focus sealed tube'
_diffrn_radiation_type MoK\a
_diffrn_radiation_wavelength 0.71073
_diffrn_reflns_av_R_equivalents 0.0322
_diffrn_reflns_av_sigmaI/netI 0.0431
_diffrn_reflns_limit_h_max 10
_diffrn_reflns_limit_h_min -18
_diffrn_reflns_limit_k_max 12
_diffrn_reflns_limit_k_min -12
_diffrn_reflns_limit_l_max 22
_diffrn_reflns_limit_l_min -22
_diffrn_reflns_number 12518
_diffrn_reflns_theta_full 27.09
_diffrn_reflns_theta_max 27.09
_diffrn_reflns_theta_min 1.60
_exptl_absorpt_coefficient_mu 4.315
_exptl_absorpt_correction_T_max 0.422
_exptl_absorpt_correction_T_min 0.137
_exptl_absorpt_correction_type multi-scan
_exptl_crystal_colour Red
_exptl_crystal_density_diffrn 1.620
_exptl_crystal_density_method 'not measured'
_exptl_crystal_description Block
_exptl_crystal_F_000 1136
_exptl_crystal_size_max 0.50
_exptl_crystal_size_mid 0.40
_exptl_crystal_size_min 0.20
_refine_diff_density_max 0.510
_refine_diff_density_min -0.524
_refine_diff_density_rms 0.103
_refine_ls_extinction_method none
_refine_ls_goodness_of_fit_ref 1.056
_refine_ls_hydrogen_treatment constr
_refine_ls_matrix_type full
_refine_ls_number_parameters 267
_refine_ls_number_reflns 5015
_refine_ls_number_restraints 0
_refine_ls_restrained_S_all 1.056
_refine_ls_R_factor_all 0.0487
_refine_ls_R_factor_gt 0.0289
_refine_ls_shift/su_max 0.001
_refine_ls_shift/su_mean 0.000
_refine_ls_structure_factor_coef Fsqd
_refine_ls_weighting_details 'calc w=1/[\s^2^(Fo^2^)+(0.0319P)^2^+0.0363P] where P=(Fo^2^+2Fc^2^)/3'
_refine_ls_weighting_scheme calc
_refine_ls_wR_factor_gt 0.0634
_refine_ls_wR_factor_ref 0.0713
_reflns_number_gt 3806
_reflns_number_total 5015
_reflns_threshold_expression >2sigma(I)
_cod_data_source_file cs200593c_si_002.cif
_cod_data_source_block 1
_cod_depositor_comments
;
The following automatic conversions were performed:

'_symmetry_cell_setting' value 'Monoclinic' changed to 'monoclinic'
according to /home/saulius/struct/CIF-dictionaries/cif_core.dic
dictionary named 'cif_core.dic' version 2.4.1 from
2010-06-29.

'_exptl_absorpt_correction_type' value 'Multi-Scan'
changed to 'multi-scan' according to
/home/saulius/struct/CIF-dictionaries/cif_core.dic dictionary named
'cif_core.dic' version 2.4.1 from 2010-06-29.

Automatic conversion script
Id: cif_fix_values 1715 2011-07-08 13:25:40Z adriana 
;
_cod_original_sg_symbol_H-M P21/n
_cod_database_code 4505631

loop_
_symmetry_equiv_pos_as_xyz
'x, y, z'
'-x+1/2, y+1/2, -z+1/2'
'-x, -y, -z'
'x-1/2, -y-1/2, z-1/2'

loop_
_atom_site_label
_atom_site_type_symbol
_atom_site_fract_x
_atom_site_fract_y
_atom_site_fract_z
_atom_site_U_iso_or_equiv
_atom_site_adp_type
_atom_site_occupancy
_atom_site_symmetry_multiplicity
_atom_site_calc_flag
_atom_site_refinement_flags
Br1 Br 0.62484(2) 0.44743(3) 0.558795(15) 0.01904(8) Uani 1 1 d .
Br2 Br 0.39400(2) 0.19434(3) 0.441304(16) 0.02464(9) Uani 1 1 d .
Ni1 Ni 0.44899(3) 0.36696(3) 0.542637(19) 0.01599(9) Uani 1 1 d .
N1 N 0.51831(16) 0.2490(2) 0.64122(13) 0.0171(5) Uani 1 1 d .
N2 N 0.42247(16) 0.4890(2) 0.63114(12) 0.0162(5) Uani 1 1 d .
H2 H 0.4606 0.5619 0.6253 0.023(8) Uiso 1 1 d R
C1 C 0.3197(2) 0.5387(3) 0.61828(15) 0.0163(6) Uani 1 1 d .
C2 C 0.2407(2) 0.4454(3) 0.60496(15) 0.0192(6) Uani 1 1 d .
C3 C 0.1453(2) 0.4911(3) 0.60029(17) 0.0257(7) Uani 1 1 d .
H3 H 0.0917 0.4282 0.5925 0.031 Uiso 1 1 calc R
C4 C 0.1271(2) 0.6259(3) 0.60676(18) 0.0275(7) Uani 1 1 d .
H4 H 0.0618 0.6557 0.6043 0.033 Uiso 1 1 calc R
C5 C 0.2046(2) 0.7172(3) 0.61681(17) 0.0254(7) Uani 1 1 d .
H5 H 0.1909 0.8103 0.6195 0.031 Uiso 1 1 calc R
C6 C 0.3021(2) 0.6778(3) 0.62319(16) 0.0204(6) Uani 1 1 d .
C7 C 0.2528(2) 0.2954(3) 0.59170(16) 0.0220(6) Uani 1 1 d .
H7 H 0.3231 0.2809 0.5915 0.026 Uiso 1 1 calc R
C8 C 0.1773(2) 0.2514(3) 0.50902(18) 0.0343(8) Uani 1 1 d .
H8A H 0.1079 0.2554 0.5095 0.051 Uiso 1 1 calc R
H8B H 0.1928 0.1590 0.4977 0.051 Uiso 1 1 calc R
H8C H 0.1832 0.3115 0.4670 0.051 Uiso 1 1 calc R
C9 C 0.2408(3) 0.2092(3) 0.65926(18) 0.0324(8) Uani 1 1 d .
H9A H 0.2923 0.2352 0.7111 0.049 Uiso 1 1 calc R
H9B H 0.2497 0.1141 0.6486 0.049 Uiso 1 1 calc R
H9C H 0.1728 0.2227 0.6615 0.049 Uiso 1 1 calc R
C10 C 0.3811(2) 0.7887(3) 0.63270(17) 0.0232(6) Uani 1 1 d .
H10 H 0.4456 0.7450 0.6336 0.028 Uiso 1 1 calc R
C11 C 0.3462(2) 0.8850(3) 0.56094(18) 0.0301(7) Uani 1 1 d .
H11A H 0.3348 0.8347 0.5108 0.045 Uiso 1 1 calc R
H11B H 0.3987 0.9534 0.5673 0.045 Uiso 1 1 calc R
H11C H 0.2827 0.9288 0.5586 0.045 Uiso 1 1 calc R
C12 C 0.4038(3) 0.8650(3) 0.71290(19) 0.0318(8) Uani 1 1 d .
H12A H 0.3412 0.9073 0.7139 0.048 Uiso 1 1 calc R
H12B H 0.4551 0.9345 0.7177 0.048 Uiso 1 1 calc R
H12C H 0.4296 0.8019 0.7582 0.048 Uiso 1 1 calc R
C13 C 0.5356(2) 0.3083(3) 0.71284(16) 0.0191(6) Uani 1 1 d .
C14 C 0.6060(2) 0.2568(3) 0.78367(17) 0.0281(7) Uani 1 1 d .
H14 H 0.6193 0.3024 0.8336 0.034 Uiso 1 1 calc R
C15 C 0.6562(3) 0.1390(3) 0.78082(18) 0.0318(8) Uani 1 1 d .
H15 H 0.7037 0.1016 0.8289 0.038 Uiso 1 1 calc R
C16 C 0.6367(2) 0.0758(3) 0.70697(17) 0.0248(7) Uani 1 1 d .
H16 H 0.6697 -0.0063 0.7036 0.030 Uiso 1 1 calc R
C17 C 0.5683(2) 0.1344(3) 0.63837(17) 0.0203(6) Uani 1 1 d .
H17 H 0.5562 0.0927 0.5875 0.024 Uiso 1 1 calc R
C18 C 0.4708(2) 0.4300(3) 0.71480(15) 0.0184(6) Uani 1 1 d .
H18 H 0.4137 0.3957 0.7308 0.022 Uiso 1 1 calc R
C19 C 0.5264(2) 0.5336(3) 0.77758(16) 0.0205(6) Uani 1 1 d .
C20 C 0.5033(2) 0.5485(3) 0.84717(17) 0.0289(7) Uani 1 1 d .
H20 H 0.4521 0.4939 0.8551 0.035 Uiso 1 1 calc R
C21 C 0.5548(3) 0.6430(3) 0.90541(18) 0.0369(9) Uani 1 1 d .
H21 H 0.5396 0.6513 0.9535 0.044 Uiso 1 1 calc R
C22 C 0.6269(3) 0.7238(4) 0.89397(19) 0.0388(9) Uani 1 1 d .
H22 H 0.6607 0.7894 0.9334 0.047 Uiso 1 1 calc R
C23 C 0.6507(2) 0.7100(3) 0.82486(19) 0.0352(8) Uani 1 1 d .
H23 H 0.7006 0.7666 0.8167 0.042 Uiso 1 1 calc R
C24 C 0.6016(2) 0.6135(3) 0.76723(18) 0.0280(7) Uani 1 1 d .
H24 H 0.6197 0.6023 0.7207 0.034 Uiso 1 1 calc R

loop_
_atom_site_aniso_label
_atom_site_aniso_U_11
_atom_site_aniso_U_22
_atom_site_aniso_U_33
_atom_site_aniso_U_23
_atom_site_aniso_U_13
_atom_site_aniso_U_12
Br1 0.01772(14) 0.02019(15) 0.01802(14) 0.00340(11) 0.00486(11) 0.00042(11)
Br2 0.03205(18) 0.02127(16) 0.01922(15) -0.00480(12) 0.00740(13) -0.00019(12)
Ni1 0.01707(19) 0.01703(18) 0.01369(17) -0.00008(14) 0.00524(14) 0.00032(15)
N1 0.0178(12) 0.0168(12) 0.0165(11) 0.0013(9) 0.0059(10) -0.0005(10)
N2 0.0165(12) 0.0192(12) 0.0133(11) 0.0029(9) 0.0059(9) 0.0009(10)
C1 0.0162(13) 0.0237(15) 0.0104(12) 0.0025(11) 0.0064(11) 0.0031(11)
C2 0.0175(14) 0.0265(16) 0.0137(13) 0.0020(12) 0.0056(11) 0.0004(12)
C3 0.0193(15) 0.0324(17) 0.0255(16) 0.0007(13) 0.0082(13) -0.0025(13)
C4 0.0194(16) 0.0339(18) 0.0315(17) 0.0049(14) 0.0120(13) 0.0072(14)
C5 0.0280(16) 0.0223(16) 0.0274(16) 0.0017(13) 0.0116(14) 0.0074(13)
C6 0.0205(15) 0.0248(15) 0.0173(14) 0.0024(12) 0.0084(12) 0.0022(12)
C7 0.0182(14) 0.0250(16) 0.0240(15) -0.0015(12) 0.0090(12) -0.0009(12)
C8 0.0309(18) 0.0374(19) 0.0327(18) -0.0105(15) 0.0090(15) -0.0042(15)
C9 0.0373(19) 0.0250(17) 0.0377(18) 0.0028(14) 0.0167(16) -0.0021(14)
C10 0.0241(16) 0.0211(16) 0.0273(16) 0.0023(12) 0.0128(13) 0.0018(13)
C11 0.0353(19) 0.0260(17) 0.0317(17) 0.0020(14) 0.0153(15) -0.0012(14)
C12 0.0358(19) 0.0284(18) 0.0313(17) -0.0016(14) 0.0120(15) -0.0026(15)
C13 0.0182(14) 0.0215(15) 0.0180(14) 0.0031(12) 0.0069(12) 0.0005(12)
C14 0.0309(17) 0.0331(18) 0.0159(14) 0.0013(13) 0.0028(13) 0.0089(14)
C15 0.0321(18) 0.0311(18) 0.0245(16) 0.0070(14) 0.0004(14) 0.0088(15)
C16 0.0241(16) 0.0204(15) 0.0288(16) 0.0033(13) 0.0079(13) 0.0041(13)
C17 0.0225(15) 0.0171(14) 0.0232(14) -0.0014(12) 0.0103(13) -0.0034(12)
C18 0.0162(14) 0.0248(15) 0.0142(13) 0.0038(11) 0.0054(11) 0.0040(12)
C19 0.0177(14) 0.0247(16) 0.0160(14) -0.0026(11) 0.0023(12) 0.0087(12)
C20 0.0264(17) 0.0380(19) 0.0229(16) -0.0007(14) 0.0096(13) 0.0084(15)
C21 0.037(2) 0.051(2) 0.0187(16) -0.0093(15) 0.0051(15) 0.0125(17)
C22 0.0307(19) 0.042(2) 0.0313(18) -0.0161(15) -0.0037(15) 0.0082(16)
C23 0.0223(17) 0.042(2) 0.0352(19) -0.0112(16) 0.0027(15) -0.0024(15)
C24 0.0195(16) 0.0362(18) 0.0271(16) -0.0059(14) 0.0068(13) 0.0038(14)

loop_
_atom_type_symbol
_atom_type_description
_atom_type_scat_dispersion_real
_atom_type_scat_dispersion_imag
_atom_type_scat_source
C C 0.0033 0.0016 'International Tables Vol C Tables 4.2.6.8 and 6.1.1.4'
H H 0.0000 0.0000 'International Tables Vol C Tables 4.2.6.8 and 6.1.1.4'
N N 0.0061 0.0033 'International Tables Vol C Tables 4.2.6.8 and 6.1.1.4'
Ni Ni 0.3393 1.1124 'International Tables Vol C Tables 4.2.6.8 and 6.1.1.4'
Br Br -0.2901 2.4595 'International Tables Vol C Tables 4.2.6.8 and 6.1.1.4'

loop_
_geom_angle_atom_site_label_1
_geom_angle_atom_site_label_2
_geom_angle_atom_site_label_3
_geom_angle
_geom_angle_site_symmetry_3
Ni1 Br1 Ni1 90.697(15) 3_666
N1 Ni1 N2 81.56(9) .
N1 Ni1 Br2 99.00(6) .
N2 Ni1 Br2 150.13(6) .
N1 Ni1 Br1 86.20(6) .
N2 Ni1 Br1 99.06(6) .
Br2 Ni1 Br1 110.793(17) .
N1 Ni1 Br1 168.15(6) 3_666
N2 Ni1 Br1 88.33(6) 3_666
Br2 Ni1 Br1 92.847(18) 3_666
Br1 Ni1 Br1 89.303(15) 3_666
C13 N1 C17 119.0(2) .
C13 N1 Ni1 115.25(18) .
C17 N1 Ni1 123.42(18) .
C1 N2 C18 111.0(2) .
C1 N2 Ni1 120.07(16) .
C18 N2 Ni1 111.51(16) .
C1 N2 H2 107.2 .
C18 N2 H2 109.6 .
Ni1 N2 H2 96.0 .
C2 C1 C6 120.8(3) .
C2 C1 N2 118.8(2) .
C6 C1 N2 120.3(2) .
C3 C2 C1 118.9(3) .
C3 C2 C7 117.9(3) .
C1 C2 C7 123.2(2) .
C4 C3 C2 121.1(3) .
C4 C3 H3 119.4 .
C2 C3 H3 119.4 .
C3 C4 C5 119.3(3) .
C3 C4 H4 120.3 .
C5 C4 H4 120.3 .
C4 C5 C6 122.3(3) .
C4 C5 H5 118.8 .
C6 C5 H5 118.8 .
C5 C6 C1 117.4(3) .
C5 C6 C10 117.4(3) .
C1 C6 C10 125.1(3) .
C9 C7 C2 112.3(2) .
C9 C7 C8 110.8(3) .
C2 C7 C8 110.4(2) .
C9 C7 H7 107.8 .
C2 C7 H7 107.8 .
C8 C7 H7 107.8 .
C7 C8 H8A 109.5 .
C7 C8 H8B 109.5 .
H8A C8 H8B 109.5 .
C7 C8 H8C 109.5 .
H8A C8 H8C 109.5 .
H8B C8 H8C 109.5 .
C7 C9 H9A 109.5 .
C7 C9 H9B 109.5 .
H9A C9 H9B 109.5 .
C7 C9 H9C 109.5 .
H9A C9 H9C 109.5 .
H9B C9 H9C 109.5 .
C11 C10 C6 110.8(2) .
C11 C10 C12 110.9(2) .
C6 C10 C12 111.2(2) .
C11 C10 H10 107.9 .
C6 C10 H10 107.9 .
C12 C10 H10 107.9 .
C10 C11 H11A 109.5 .
C10 C11 H11B 109.5 .
H11A C11 H11B 109.5 .
C10 C11 H11C 109.5 .
H11A C11 H11C 109.5 .
H11B C11 H11C 109.5 .
C10 C12 H12A 109.5 .
C10 C12 H12B 109.5 .
H12A C12 H12B 109.5 .
C10 C12 H12C 109.5 .
H12A C12 H12C 109.5 .
H12B C12 H12C 109.5 .
N1 C13 C14 121.5(3) .
N1 C13 C18 117.5(2) .
C14 C13 C18 120.8(2) .
C15 C14 C13 119.4(3) .
C15 C14 H14 120.3 .
C13 C14 H14 120.3 .
C14 C15 C16 119.2(3) .
C14 C15 H15 120.4 .
C16 C15 H15 120.4 .
C17 C16 C15 118.6(3) .
C17 C16 H16 120.7 .
C15 C16 H16 120.7 .
N1 C17 C16 122.2(3) .
N1 C17 H17 118.9 .
C16 C17 H17 118.9 .
N2 C18 C19 113.0(2) .
N2 C18 C13 110.5(2) .
C19 C18 C13 113.6(2) .
N2 C18 H18 106.4 .
C19 C18 H18 106.4 .
C13 C18 H18 106.4 .
C24 C19 C20 119.1(3) .
C24 C19 C18 120.9(3) .
C20 C19 C18 120.0(3) .
C19 C20 C21 120.2(3) .
C19 C20 H20 119.9 .
C21 C20 H20 119.9 .
C22 C21 C20 120.5(3) .
C22 C21 H21 119.8 .
C20 C21 H21 119.8 .
C21 C22 C23 119.9(3) .
C21 C22 H22 120.1 .
C23 C22 H22 120.1 .
C22 C23 C24 120.2(3) .
C22 C23 H23 119.9 .
C24 C23 H23 119.9 .
C19 C24 C23 120.1(3) .
C19 C24 H24 119.9 .
C23 C24 H24 119.9 .

loop_
_geom_bond_atom_site_label_1
_geom_bond_atom_site_label_2
_geom_bond_distance
_geom_bond_site_symmetry_2
Br1 Ni1 2.5149(5) .
Br1 Ni1 2.5250(5) 3_666
Br2 Ni1 2.4018(5) .
Ni1 N1 2.039(2) .
Ni1 N2 2.115(2) .
Ni1 Br1 2.5250(5) 3_666
N1 C13 1.339(3) .
N1 C17 1.348(3) .
N2 C1 1.466(3) .
N2 C18 1.510(3) .
N2 H2 0.9298 .
C1 C2 1.401(4) .
C1 C6 1.412(4) .
C2 C3 1.389(4) .
C2 C7 1.528(4) .
C3 C4 1.376(4) .
C3 H3 0.9500 .
C4 C5 1.380(4) .
C4 H4 0.9500 .
C5 C6 1.390(4) .
C5 H5 0.9500 .
C6 C10 1.530(4) .
C7 C9 1.527(4) .
C7 C8 1.534(4) .
C7 H7 1.0000 .
C8 H8A 0.9800 .
C8 H8B 0.9800 .
C8 H8C 0.9800 .
C9 H9A 0.9800 .
C9 H9B 0.9800 .
C9 H9C 0.9800 .
C10 C11 1.525(4) .
C10 C12 1.539(4) .
C10 H10 1.0000 .
C11 H11A 0.9800 .
C11 H11B 0.9800 .
C11 H11C 0.9800 .
C12 H12A 0.9800 .
C12 H12B 0.9800 .
C12 H12C 0.9800 .
C13 C14 1.389(4) .
C13 C18 1.522(4) .
C14 C15 1.377(4) .
C14 H14 0.9500 .
C15 C16 1.386(4) .
C15 H15 0.9500 .
C16 C17 1.381(4) .
C16 H16 0.9500 .
C17 H17 0.9500 .
C18 C19 1.512(4) .
C18 H18 1.0000 .
C19 C24 1.384(4) .
C19 C20 1.387(4) .
C20 C21 1.393(4) .
C20 H20 0.9500 .
C21 C22 1.362(5) .
C21 H21 0.9500 .
C22 C23 1.383(5) .
C22 H22 0.9500 .
C23 C24 1.391(4) .
C23 H23 0.9500 .
C24 H24 0.9500 .
